data_4328019
loop_
_publ_author_name
'Daniel L. Reger'
'Agota Debreczeni'
'Mark D. Smith'
'Julia Jezierska'
'Andrew Ozarowski'

_publ_contact_author_address
;
Department of Chemistry and Biochemistry
University of South Carolina
Columbia, South Carolina 29208
USA
;
_publ_contact_author_email reger@mail.chem.sc.edu
_publ_contact_author_fax '1 803 777 9521'
_publ_contact_author_name 'Professor Daniel L. Reger'
_publ_contact_author_phone '1 803 777 2587'
_publ_section_title
;
 Copper(II) Carboxylate Dimers Prepared from Ligands Designed to Form a
 Robust \p...\p Stacking Synthon: Supramolecular Structures and Molecular
 Properties
;
_journal_name_full 'Inorganic Chemistry'
_journal_page_first 1068
_journal_page_last 1083
_journal_paper_doi 10.1021/ic202198k
_journal_volume 51
_journal_year 2012
_chemical_formula_moiety 'C58 H40 Cu2 N4 O18, 2(C H2 Cl2)'
_chemical_formula_sum 'C60 H44 Cl4 Cu2 N4 O18'
_chemical_formula_weight 1377.87
_chemical_name_systematic
; 
 ? 
;
_space_group_IT_number 14
_symmetry_cell_setting monoclinic
_symmetry_space_group_name_Hall '-P 2ybc'
_symmetry_space_group_name_H-M 'P 1 21/c 1'
_atom_sites_solution_hydrogens geom
_atom_sites_solution_primary direct
_atom_sites_solution_secondary difmap
_audit_creation_method SHELXL-97
_cell_angle_alpha 90.00
_cell_angle_beta 97.2120(10)
_cell_angle_gamma 90.00
_cell_formula_units_Z 2
_cell_length_a 7.5527(4)
_cell_length_b 19.5974(11)
_cell_length_c 18.7062(10)
_cell_measurement_reflns_used 8094
_cell_measurement_temperature 150(2)
_cell_measurement_theta_max 24.995
_cell_measurement_theta_min 2.350
_cell_volume 2746.9(3)
_computing_cell_refinement 'SAINT-Plus Version 6.45 (Bruker, 2001)'
_computing_data_collection 'SMART Version 5.625 (Bruker, 2001)'
_computing_data_reduction 'SAINT-Plus Version 6.45 (Bruker, 2001)'
_computing_molecular_graphics various
_computing_publication_material 'SHELXTL Version 6.14 (Bruker, 2000)'
_computing_structure_refinement 'SHELXL-97 (Sheldrick, 1997)'
_computing_structure_solution 'SHELXS-97 (Sheldrick, 1990)'
_diffrn_ambient_temperature 150(2)
_diffrn_measured_fraction_theta_full 1.000
_diffrn_measured_fraction_theta_max 1.000
_diffrn_measurement_device_type 'Bruker SMART APEX CCD diffractometer'
_diffrn_measurement_method 'omega scans'
_diffrn_radiation_monochromator graphite
_diffrn_radiation_source 'fine-focus sealed tube'
_diffrn_radiation_type MoK\a
_diffrn_radiation_wavelength 0.71073
_diffrn_reflns_av_R_equivalents 0.0811
_diffrn_reflns_av_sigmaI/netI 0.0670
_diffrn_reflns_limit_h_max 8
_diffrn_reflns_limit_h_min -8
_diffrn_reflns_limit_k_max 23
_diffrn_reflns_limit_k_min -23
_diffrn_reflns_limit_l_max 22
_diffrn_reflns_limit_l_min -22
_diffrn_reflns_number 31370
_diffrn_reflns_theta_full 25.04
_diffrn_reflns_theta_max 25.04
_diffrn_reflns_theta_min 1.51
_exptl_absorpt_coefficient_mu 1.052
_exptl_absorpt_correction_type none
_exptl_crystal_colour green
_exptl_crystal_density_diffrn 1.666
_exptl_crystal_description bar
_exptl_crystal_F_000 1404
_exptl_crystal_size_max 0.16
_exptl_crystal_size_mid 0.08
_exptl_crystal_size_min 0.06
_refine_diff_density_max 0.441
_refine_diff_density_min -0.960
_refine_diff_density_rms 0.093
_refine_ls_extinction_method none
_refine_ls_goodness_of_fit_ref 0.953
_refine_ls_hydrogen_treatment mixed
_refine_ls_matrix_type full
_refine_ls_number_parameters 402
_refine_ls_number_reflns 4844
_refine_ls_number_restraints 1
_refine_ls_restrained_S_all 0.953
_refine_ls_R_factor_all 0.0684
_refine_ls_R_factor_gt 0.0477
_refine_ls_shift/su_max 0.001
_refine_ls_shift/su_mean 0.000
_refine_ls_structure_factor_coef Fsqd
_refine_ls_weighting_details 'calc w=1/[\s^2^(Fo^2^)+(0.0696P)^2^+0.0000P] where P=(Fo^2^+2Fc^2^)/3'
_refine_ls_weighting_scheme calc
_refine_ls_wR_factor_gt 0.1176
_refine_ls_wR_factor_ref 0.1265
_reflns_number_gt 3569
_reflns_number_total 4844
_reflns_threshold_expression >2sigma(I)
_cod_data_source_file ic202198k_si_001_3.cif
_cod_data_source_block 2
_cod_original_sg_symbol_H-M 'P 21/c'
_cod_database_code 4328019

loop_
_symmetry_equiv_pos_as_xyz
'x, y, z'
'-x, y+1/2, -z+1/2'
'-x, -y, -z'
'x, -y-1/2, z-1/2'

loop_
_atom_site_label
_atom_site_type_symbol
_atom_site_fract_x
_atom_site_fract_y
_atom_site_fract_z
_atom_site_U_iso_or_equiv
_atom_site_adp_type
_atom_site_occupancy
_atom_site_symmetry_multiplicity
_atom_site_calc_flag
_atom_site_refinement_flags
Cu1 Cu 0.42648(6) 0.50907(2) 0.55936(2) 0.01556(15) Uani 1 1 d .
C1 C 0.0652(5) 0.5930(2) 0.2859(2) 0.0246(9) Uani 1 1 d .
C2 C 0.0562(5) 0.5968(2) 0.2069(2) 0.0235(9) Uani 1 1 d .
C3 C 0.1246(5) 0.6548(2) 0.1741(2) 0.0231(9) Uani 1 1 d .
C4 C 0.2107(5) 0.7079(2) 0.2164(2) 0.0242(9) Uani 1 1 d .
C5 C 0.2296(5) 0.7032(2) 0.2960(2) 0.0274(10) Uani 1 1 d .
C6 C -0.0231(6) 0.5451(2) 0.1645(2) 0.0327(11) Uani 1 1 d .
H6 H -0.0665 0.5058 0.1864 0.039 Uiso 1 1 calc R
C7 C -0.0400(6) 0.5500(3) 0.0895(3) 0.0413(12) Uani 1 1 d .
H7 H -0.0963 0.5145 0.0606 0.050 Uiso 1 1 calc R
C8 C 0.0243(6) 0.6059(3) 0.0578(2) 0.0391(12) Uani 1 1 d .
H8 H 0.0107 0.6087 0.0067 0.047 Uiso 1 1 calc R
C9 C 0.1099(5) 0.6594(2) 0.0982(2) 0.0286(10) Uani 1 1 d .
C10 C 0.1823(5) 0.7183(2) 0.0664(2) 0.0337(11) Uani 1 1 d .
H10 H 0.1734 0.7223 0.0155 0.040 Uiso 1 1 calc R
C11 C 0.2628(6) 0.7678(2) 0.1084(3) 0.0383(12) Uani 1 1 d .
H11 H 0.3101 0.8066 0.0869 0.046 Uiso 1 1 calc R
C12 C 0.2778(5) 0.7628(2) 0.1850(3) 0.0320(11) Uani 1 1 d .
H12 H 0.3352 0.7980 0.2140 0.038 Uiso 1 1 calc R
C13 C 0.1639(6) 0.6416(2) 0.4034(2) 0.0326(11) Uani 1 1 d .
H13A H 0.0444 0.6298 0.4162 0.039 Uiso 1 1 calc R
H13B H 0.1963 0.6870 0.4242 0.039 Uiso 1 1 calc R
C14 C 0.2980(5) 0.5894(2) 0.4377(2) 0.0213(9) Uani 1 1 d .
C15 C 0.1064(5) 0.3375(2) 0.3034(2) 0.0264(10) Uani 1 1 d .
C16 C 0.1649(5) 0.2899(2) 0.2499(2) 0.0241(9) Uani 1 1 d .
C17 C 0.2610(5) 0.2300(2) 0.2721(2) 0.0216(9) Uani 1 1 d .
C18 C 0.3038(5) 0.2143(2) 0.3460(2) 0.0232(9) Uani 1 1 d .
C19 C 0.2559(5) 0.2629(2) 0.4011(2) 0.0233(9) Uani 1 1 d .
C20 C 0.1226(6) 0.3035(2) 0.1775(2) 0.0311(10) Uani 1 1 d .
H20 H 0.0559 0.3432 0.1624 0.037 Uiso 1 1 calc R
C21 C 0.1779(6) 0.2589(2) 0.1263(2) 0.0336(11) Uani 1 1 d .
H21 H 0.1496 0.2691 0.0765 0.040 Uiso 1 1 calc R
C22 C 0.2706(5) 0.2017(2) 0.1461(2) 0.0291(10) Uani 1 1 d .
H22 H 0.3077 0.1726 0.1102 0.035 Uiso 1 1 calc R
C23 C 0.3132(5) 0.1842(2) 0.2196(2) 0.0252(10) Uani 1 1 d .
C24 C 0.4062(5) 0.1249(2) 0.2434(2) 0.0297(10) Uani 1 1 d .
H24 H 0.4440 0.0942 0.2090 0.036 Uiso 1 1 calc R
C25 C 0.4436(5) 0.1104(2) 0.3151(2) 0.0315(10) Uani 1 1 d .
H25 H 0.5043 0.0693 0.3298 0.038 Uiso 1 1 calc R
C26 C 0.3935(5) 0.1553(2) 0.3670(2) 0.0281(10) Uani 1 1 d .
H26 H 0.4217 0.1450 0.4167 0.034 Uiso 1 1 calc R
C27 C 0.1099(5) 0.3672(2) 0.4310(2) 0.0260(10) Uani 1 1 d .
H27A H 0.0731 0.3410 0.4720 0.031 Uiso 1 1 calc R
H27B H 0.0070 0.3953 0.4105 0.031 Uiso 1 1 calc R
C28 C 0.2633(5) 0.41372(19) 0.4586(2) 0.0201(9) Uani 1 1 d .
C29 C 0.4014(7) 0.5563(2) 0.7197(2) 0.0397(12) Uani 1 1 d .
H29A H 0.4510 0.5192 0.7511 0.060 Uiso 1 1 calc R
H29B H 0.3201 0.5837 0.7448 0.060 Uiso 1 1 calc R
H29C H 0.4987 0.5852 0.7070 0.060 Uiso 1 1 calc R
N1 N 0.1536(4) 0.64594(17) 0.32516(17) 0.0254(8) Uani 1 1 d .
N2 N 0.1557(4) 0.31976(17) 0.37624(17) 0.0230(8) Uani 1 1 d .
O1 O -0.0001(4) 0.54721(15) 0.31766(16) 0.0348(8) Uani 1 1 d .
O2 O 0.3058(4) 0.74642(16) 0.33552(17) 0.0398(8) Uani 1 1 d .
O3 O 0.2851(3) 0.57812(14) 0.50289(14) 0.0235(6) Uani 1 1 d .
O4 O 0.4065(3) 0.56262(13) 0.40084(13) 0.0220(6) Uani 1 1 d .
O5 O 0.0209(4) 0.38834(16) 0.28740(16) 0.0367(8) Uani 1 1 d .
O6 O 0.2991(4) 0.25474(15) 0.46516(15) 0.0320(7) Uani 1 1 d .
O7 O 0.2546(3) 0.43969(14) 0.51968(14) 0.0228(6) Uani 1 1 d .
O8 O 0.3815(3) 0.42400(13) 0.41847(13) 0.0210(6) Uani 1 1 d .
O9 O 0.3070(4) 0.52858(16) 0.65620(15) 0.0280(7) Uani 1 1 d D
H9 H 0.211(4) 0.511(2) 0.663(3) 0.041(15) Uiso 1 1 d D
C30 C 0.4821(7) 0.3716(3) 0.0906(3) 0.0579(15) Uani 1 1 d .
H30A H 0.5000 0.3469 0.1371 0.070 Uiso 1 1 calc R
H30B H 0.4340 0.3387 0.0529 0.070 Uiso 1 1 calc R
Cl1 Cl 0.6827(3) 0.40085(11) 0.07122(15) 0.1271(10) Uani 1 1 d .
Cl2 Cl 0.3241(2) 0.43711(9) 0.09601(10) 0.0775(5) Uani 1 1 d .

loop_
_atom_site_aniso_label
_atom_site_aniso_U_11
_atom_site_aniso_U_22
_atom_site_aniso_U_33
_atom_site_aniso_U_23
_atom_site_aniso_U_13
_atom_site_aniso_U_12
Cu1 0.0166(2) 0.0163(3) 0.0140(3) -0.0012(2) 0.00237(17) 0.00002(19)
C1 0.021(2) 0.025(2) 0.028(2) 0.0034(19) 0.0043(18) 0.0094(18)
C2 0.0153(19) 0.026(2) 0.029(2) -0.0016(18) 0.0024(17) 0.0055(17)
C3 0.019(2) 0.025(2) 0.025(2) 0.0018(18) 0.0043(17) 0.0052(17)
C4 0.019(2) 0.026(2) 0.027(2) 0.0031(18) 0.0010(17) 0.0070(18)
C5 0.020(2) 0.027(2) 0.034(3) -0.004(2) -0.0017(18) 0.0073(19)
C6 0.032(2) 0.027(2) 0.041(3) -0.003(2) 0.012(2) -0.002(2)
C7 0.038(3) 0.050(3) 0.035(3) -0.018(2) 0.001(2) -0.001(2)
C8 0.037(3) 0.056(3) 0.024(3) -0.006(2) 0.003(2) 0.003(2)
C9 0.021(2) 0.039(3) 0.026(2) 0.005(2) 0.0042(18) 0.0089(19)
C10 0.027(2) 0.048(3) 0.027(3) 0.010(2) 0.004(2) 0.015(2)
C11 0.029(2) 0.039(3) 0.049(3) 0.026(2) 0.014(2) 0.012(2)
C12 0.016(2) 0.021(2) 0.058(3) 0.004(2) 0.002(2) 0.0044(18)
C13 0.041(3) 0.038(3) 0.018(2) 0.001(2) 0.0025(19) 0.019(2)
C14 0.021(2) 0.021(2) 0.021(2) -0.0022(17) -0.0004(17) 0.0010(17)
C15 0.020(2) 0.030(3) 0.030(2) -0.004(2) 0.0042(18) -0.0053(19)
C16 0.017(2) 0.030(2) 0.025(2) -0.0053(19) 0.0033(17) -0.0077(18)
C17 0.017(2) 0.026(2) 0.023(2) -0.0067(18) 0.0043(16) -0.0089(17)
C18 0.018(2) 0.027(2) 0.026(2) -0.0054(18) 0.0049(17) -0.0074(17)
C19 0.020(2) 0.028(2) 0.023(2) -0.0064(18) 0.0040(17) -0.0093(18)
C20 0.029(2) 0.037(3) 0.026(2) 0.002(2) 0.0003(19) -0.004(2)
C21 0.032(2) 0.049(3) 0.019(2) -0.004(2) 0.0037(19) -0.009(2)
C22 0.026(2) 0.037(3) 0.026(2) -0.016(2) 0.0086(18) -0.009(2)
C23 0.019(2) 0.031(2) 0.027(2) -0.0128(19) 0.0080(17) -0.0103(18)
C24 0.024(2) 0.030(3) 0.037(3) -0.015(2) 0.0118(19) -0.0069(19)
C25 0.026(2) 0.023(2) 0.046(3) -0.004(2) 0.008(2) -0.0023(19)
C26 0.025(2) 0.029(3) 0.029(2) 0.0014(19) 0.0029(19) -0.0052(19)
C27 0.020(2) 0.031(2) 0.027(2) -0.0138(19) 0.0069(18) -0.0036(18)
C28 0.019(2) 0.018(2) 0.023(2) -0.0010(17) 0.0002(17) 0.0018(16)
C29 0.063(3) 0.031(3) 0.025(3) -0.003(2) 0.006(2) -0.005(2)
N1 0.0304(19) 0.026(2) 0.0193(19) 0.0032(15) 0.0004(15) 0.0093(16)
N2 0.0217(18) 0.0249(19) 0.0233(19) -0.0089(15) 0.0059(14) -0.0056(15)
O1 0.0324(17) 0.0325(18) 0.0411(19) 0.0130(15) 0.0114(14) 0.0025(14)
O2 0.0352(18) 0.039(2) 0.043(2) -0.0128(16) -0.0042(15) -0.0002(15)
O3 0.0262(15) 0.0273(16) 0.0172(15) 0.0027(12) 0.0031(12) 0.0057(12)
O4 0.0243(14) 0.0221(15) 0.0202(15) 0.0045(12) 0.0050(12) 0.0040(12)
O5 0.0399(18) 0.0316(19) 0.0387(19) -0.0041(15) 0.0056(15) 0.0043(15)
O6 0.0351(17) 0.0413(19) 0.0197(17) -0.0046(14) 0.0040(13) -0.0020(14)
O7 0.0228(14) 0.0248(15) 0.0213(15) -0.0060(12) 0.0042(12) -0.0052(12)
O8 0.0205(14) 0.0237(15) 0.0198(15) -0.0057(12) 0.0058(12) -0.0047(12)
O9 0.0257(17) 0.0394(19) 0.0203(16) -0.0034(13) 0.0083(13) -0.0004(14)
C30 0.061(4) 0.053(4) 0.058(4) -0.005(3) 0.002(3) -0.001(3)
Cl1 0.1119(16) 0.0864(14) 0.205(3) -0.0399(15) 0.1053(17) -0.0401(13)
Cl2 0.0687(10) 0.0595(10) 0.0974(13) 0.0043(9) -0.0161(9) 0.0017(8)

loop_
_atom_type_symbol
_atom_type_description
_atom_type_scat_dispersion_real
_atom_type_scat_dispersion_imag
_atom_type_scat_source
C C 0.0033 0.0016 'International Tables Vol C Tables 4.2.6.8 and 6.1.1.4'
H H 0.0000 0.0000 'International Tables Vol C Tables 4.2.6.8 and 6.1.1.4'
N N 0.0061 0.0033 'International Tables Vol C Tables 4.2.6.8 and 6.1.1.4'
O O 0.0106 0.0060 'International Tables Vol C Tables 4.2.6.8 and 6.1.1.4'
Cu Cu 0.3201 1.2651 'International Tables Vol C Tables 4.2.6.8 and 6.1.1.4'
Cl Cl 0.1484 0.1585 'International Tables Vol C Tables 4.2.6.8 and 6.1.1.4'

loop_
_geom_angle_atom_site_label_1
_geom_angle_atom_site_label_2
_geom_angle_atom_site_label_3
_geom_angle
_geom_angle_site_symmetry_1
_geom_angle_site_symmetry_3
O3 Cu1 O7 89.11(11) . .
O3 Cu1 O8 89.47(11) . 3_666
O7 Cu1 O8 168.85(10) . 3_666
O3 Cu1 O4 168.59(10) . 3_666
O7 Cu1 O4 90.61(11) . 3_666
O8 Cu1 O4 88.59(11) 3_666 3_666
O3 Cu1 O9 94.21(11) . .
O7 Cu1 O9 96.53(11) . .
O8 Cu1 O9 94.60(11) 3_666 .
O4 Cu1 O9 97.15(11) 3_666 .
O3 Cu1 Cu1 84.09(8) . 3_666
O7 Cu1 Cu1 85.20(8) . 3_666
O8 Cu1 Cu1 83.65(7) 3_666 3_666
O4 Cu1 Cu1 84.52(7) 3_666 3_666
O9 Cu1 Cu1 177.56(9) . 3_666
O1 C1 N1 119.4(4) . .
O1 C1 C2 123.8(4) . .
N1 C1 C2 116.8(4) . .
C6 C2 C3 119.8(4) . .
C6 C2 C1 120.2(4) . .
C3 C2 C1 120.0(4) . .
C9 C3 C4 119.2(4) . .
C9 C3 C2 119.9(4) . .
C4 C3 C2 120.9(4) . .
C12 C4 C3 120.7(4) . .
C12 C4 C5 119.5(4) . .
C3 C4 C5 119.7(4) . .
O2 C5 N1 120.3(4) . .
O2 C5 C4 123.0(4) . .
N1 C5 C4 116.7(4) . .
C2 C6 C7 120.4(4) . .
C2 C6 H6 119.8 . .
C7 C6 H6 119.8 . .
C8 C7 C6 120.1(4) . .
C8 C7 H7 120.0 . .
C6 C7 H7 120.0 . .
C7 C8 C9 122.1(4) . .
C7 C8 H8 119.0 . .
C9 C8 H8 119.0 . .
C8 C9 C3 117.8(4) . .
C8 C9 C10 123.5(4) . .
C3 C9 C10 118.7(4) . .
C11 C10 C9 120.4(4) . .
C11 C10 H10 119.8 . .
C9 C10 H10 119.8 . .
C10 C11 C12 120.6(4) . .
C10 C11 H11 119.7 . .
C12 C11 H11 119.7 . .
C4 C12 C11 120.4(4) . .
C4 C12 H12 119.8 . .
C11 C12 H12 119.8 . .
N1 C13 C14 114.3(3) . .
N1 C13 H13A 108.7 . .
C14 C13 H13A 108.7 . .
N1 C13 H13B 108.7 . .
C14 C13 H13B 108.7 . .
H13A C13 H13B 107.6 . .
O4 C14 O3 126.7(4) . .
O4 C14 C13 119.8(3) . .
O3 C14 C13 113.5(3) . .
O5 C15 N2 120.8(4) . .
O5 C15 C16 123.4(4) . .
N2 C15 C16 115.8(4) . .
C20 C16 C17 119.8(4) . .
C20 C16 C15 119.5(4) . .
C17 C16 C15 120.7(4) . .
C18 C17 C16 121.0(4) . .
C18 C17 C23 119.3(4) . .
C16 C17 C23 119.7(4) . .
C26 C18 C17 120.4(4) . .
C26 C18 C19 119.9(4) . .
C17 C18 C19 119.7(4) . .
O6 C19 N2 120.2(4) . .
O6 C19 C18 123.0(4) . .
N2 C19 C18 116.8(3) . .
C16 C20 C21 120.1(4) . .
C16 C20 H20 120.0 . .
C21 C20 H20 120.0 . .
C22 C21 C20 121.3(4) . .
C22 C21 H21 119.3 . .
C20 C21 H21 119.3 . .
C21 C22 C23 121.0(4) . .
C21 C22 H22 119.5 . .
C23 C22 H22 119.5 . .
C24 C23 C22 123.6(4) . .
C24 C23 C17 118.3(4) . .
C22 C23 C17 118.1(4) . .
C25 C24 C23 121.2(4) . .
C25 C24 H24 119.4 . .
C23 C24 H24 119.4 . .
C24 C25 C26 120.7(4) . .
C24 C25 H25 119.6 . .
C26 C25 H25 119.6 . .
C18 C26 C25 120.0(4) . .
C18 C26 H26 120.0 . .
C25 C26 H26 120.0 . .
N2 C27 C28 112.6(3) . .
N2 C27 H27A 109.1 . .
C28 C27 H27A 109.1 . .
N2 C27 H27B 109.1 . .
C28 C27 H27B 109.1 . .
H27A C27 H27B 107.8 . .
O8 C28 O7 126.9(3) . .
O8 C28 C27 117.8(3) . .
O7 C28 C27 115.3(3) . .
O9 C29 H29A 109.5 . .
O9 C29 H29B 109.5 . .
H29A C29 H29B 109.5 . .
O9 C29 H29C 109.5 . .
H29A C29 H29C 109.5 . .
H29B C29 H29C 109.5 . .
C1 N1 C5 125.7(3) . .
C1 N1 C13 116.6(3) . .
C5 N1 C13 117.7(4) . .
C19 N2 C15 125.9(3) . .
C19 N2 C27 116.2(3) . .
C15 N2 C27 117.7(3) . .
C14 O3 Cu1 123.0(2) . .
C14 O4 Cu1 121.6(2) . 3_666
C28 O7 Cu1 121.1(2) . .
C28 O8 Cu1 123.0(2) . 3_666
C29 O9 Cu1 123.5(3) . .
C29 O9 H9 113(3) . .
Cu1 O9 H9 122(3) . .
Cl1 C30 Cl2 113.2(3) . .
Cl1 C30 H30A 108.9 . .
Cl2 C30 H30A 108.9 . .
Cl1 C30 H30B 108.9 . .
Cl2 C30 H30B 108.9 . .
H30A C30 H30B 107.7 . .

loop_
_geom_bond_atom_site_label_1
_geom_bond_atom_site_label_2
_geom_bond_distance
_geom_bond_site_symmetry_2
Cu1 O3 1.951(3) .
Cu1 O7 1.960(3) .
Cu1 O8 1.961(3) 3_666
Cu1 O4 1.971(3) 3_666
Cu1 O9 2.157(3) .
Cu1 Cu1 2.6287(8) 3_666
C1 O1 1.215(5) .
C1 N1 1.391(5) .
C1 C2 1.474(5) .
C2 C6 1.377(6) .
C2 C3 1.419(5) .
C3 C9 1.414(6) .
C3 C4 1.416(6) .
C4 C12 1.354(6) .
C4 C5 1.480(6) .
C5 O2 1.220(5) .
C5 N1 1.403(5) .
C6 C7 1.395(6) .
C6 H6 0.9500 .
C7 C8 1.364(7) .
C7 H7 0.9500 .
C8 C9 1.401(6) .
C8 H8 0.9500 .
C9 C10 1.438(6) .
C10 C11 1.346(6) .
C10 H10 0.9500 .
C11 C12 1.425(6) .
C11 H11 0.9500 .
C12 H12 0.9500 .
C13 N1 1.459(5) .
C13 C14 1.523(5) .
C13 H13A 0.9900 .
C13 H13B 0.9900 .
C14 O4 1.251(4) .
C14 O3 1.255(4) .
C15 O5 1.204(5) .
C15 N2 1.411(5) .
C15 C16 1.475(6) .
C16 C20 1.376(6) .
C16 C17 1.416(6) .
C17 C18 1.413(5) .
C17 C23 1.423(5) .
C18 C26 1.372(6) .
C18 C19 1.481(5) .
C19 O6 1.212(5) .
C19 N2 1.394(5) .
C20 C21 1.399(6) .
C20 H20 0.9500 .
C21 C22 1.350(6) .
C21 H21 0.9500 .
C22 C23 1.413(6) .
C22 H22 0.9500 .
C23 C24 1.403(6) .
C24 C25 1.365(6) .
C24 H24 0.9500 .
C25 C26 1.398(6) .
C25 H25 0.9500 .
C26 H26 0.9500 .
C27 N2 1.457(5) .
C27 C28 1.513(5) .
C27 H27A 0.9900 .
C27 H27B 0.9900 .
C28 O8 1.252(4) .
C28 O7 1.260(4) .
C29 O9 1.414(5) .
C29 H29A 0.9800 .
C29 H29B 0.9800 .
C29 H29C 0.9800 .
O4 Cu1 1.971(3) 3_666
O8 Cu1 1.961(2) 3_666
O9 H9 0.822(15) .
C30 Cl1 1.701(6) .
C30 Cl2 1.763(6) .
C30 H30A 0.9900 .
C30 H30B 0.9900 .

loop_
_geom_hbond_atom_site_label_D
_geom_hbond_atom_site_label_H
_geom_hbond_atom_site_label_A
_geom_hbond_distance_DH
_geom_hbond_distance_HA
_geom_hbond_distance_DA
_geom_hbond_angle_DHA
_geom_hbond_site_symmetry_A
O9 H9 O1 0.822(15) 2.034(18) 2.846(4) 170(5) 3_566

loop_
_geom_torsion_atom_site_label_1
_geom_torsion_atom_site_label_2
_geom_torsion_atom_site_label_3
_geom_torsion_atom_site_label_4
_geom_torsion
_geom_torsion_site_symmetry_1
_geom_torsion_site_symmetry_4
O1 C1 C2 C6 -2.9(6) . .
N1 C1 C2 C6 177.6(3) . .
O1 C1 C2 C3 175.3(4) . .
N1 C1 C2 C3 -4.3(5) . .
C6 C2 C3 C9 0.4(6) . .
C1 C2 C3 C9 -177.7(3) . .
C6 C2 C3 C4 -178.4(4) . .
C1 C2 C3 C4 3.5(5) . .
C9 C3 C4 C12 0.3(6) . .
C2 C3 C4 C12 179.1(4) . .
C9 C3 C4 C5 -179.0(3) . .
C2 C3 C4 C5 -0.2(5) . .
C12 C4 C5 O2 -1.0(6) . .
C3 C4 C5 O2 178.3(4) . .
C12 C4 C5 N1 178.5(3) . .
C3 C4 C5 N1 -2.2(5) . .
C3 C2 C6 C7 -1.4(6) . .
C1 C2 C6 C7 176.7(4) . .
C2 C6 C7 C8 0.9(7) . .
C6 C7 C8 C9 0.6(7) . .
C7 C8 C9 C3 -1.5(6) . .
C7 C8 C9 C10 178.7(4) . .
C4 C3 C9 C8 179.8(4) . .
C2 C3 C9 C8 1.0(6) . .
C4 C3 C9 C10 -0.3(5) . .
C2 C3 C9 C10 -179.2(3) . .
C8 C9 C10 C11 180.0(4) . .
C3 C9 C10 C11 0.2(6) . .
C9 C10 C11 C12 0.1(6) . .
C3 C4 C12 C11 -0.1(6) . .
C5 C4 C12 C11 179.2(4) . .
C10 C11 C12 C4 -0.1(6) . .
N1 C13 C14 O4 11.0(6) . .
N1 C13 C14 O3 -169.0(4) . .
O5 C15 C16 C20 0.6(6) . .
N2 C15 C16 C20 -179.9(3) . .
O5 C15 C16 C17 -178.3(4) . .
N2 C15 C16 C17 1.3(5) . .
C20 C16 C17 C18 -179.0(4) . .
C15 C16 C17 C18 -0.2(5) . .
C20 C16 C17 C23 0.0(5) . .
C15 C16 C17 C23 178.8(3) . .
C16 C17 C18 C26 178.5(4) . .
C23 C17 C18 C26 -0.5(5) . .
C16 C17 C18 C19 -3.3(5) . .
C23 C17 C18 C19 177.7(3) . .
C26 C18 C19 O6 3.3(6) . .
C17 C18 C19 O6 -174.9(4) . .
C26 C18 C19 N2 -176.3(3) . .
C17 C18 C19 N2 5.5(5) . .
C17 C16 C20 C21 -1.4(6) . .
C15 C16 C20 C21 179.8(4) . .
C16 C20 C21 C22 1.0(6) . .
C20 C21 C22 C23 0.8(6) . .
C21 C22 C23 C24 178.8(4) . .
C21 C22 C23 C17 -2.1(6) . .
C18 C17 C23 C24 -0.1(5) . .
C16 C17 C23 C24 -179.2(3) . .
C18 C17 C23 C22 -179.2(3) . .
C16 C17 C23 C22 1.7(5) . .
C22 C23 C24 C25 -179.8(4) . .
C17 C23 C24 C25 1.1(6) . .
C23 C24 C25 C26 -1.5(6) . .
C17 C18 C26 C25 0.1(6) . .
C19 C18 C26 C25 -178.1(3) . .
C24 C25 C26 C18 0.9(6) . .
N2 C27 C28 O8 23.7(5) . .
N2 C27 C28 O7 -158.3(3) . .
O1 C1 N1 C5 -177.6(4) . .
C2 C1 N1 C5 2.0(5) . .
O1 C1 N1 C13 1.1(5) . .
C2 C1 N1 C13 -179.3(3) . .
O2 C5 N1 C1 -179.3(4) . .
C4 C5 N1 C1 1.2(5) . .
O2 C5 N1 C13 2.0(5) . .
C4 C5 N1 C13 -177.5(3) . .
C14 C13 N1 C1 74.9(5) . .
C14 C13 N1 C5 -106.3(4) . .
O6 C19 N2 C15 175.8(4) . .
C18 C19 N2 C15 -4.6(5) . .
O6 C19 N2 C27 0.5(5) . .
C18 C19 N2 C27 -179.9(3) . .
O5 C15 N2 C19 -179.1(4) . .
C16 C15 N2 C19 1.3(5) . .
O5 C15 N2 C27 -3.9(5) . .
C16 C15 N2 C27 176.5(3) . .
C28 C27 N2 C19 78.7(4) . .
C28 C27 N2 C15 -97.0(4) . .
O4 C14 O3 Cu1 -4.6(6) . .
C13 C14 O3 Cu1 175.4(3) . .
O7 Cu1 O3 C14 -82.6(3) . .
O8 Cu1 O3 C14 86.4(3) 3_666 .
O4 Cu1 O3 C14 6.1(7) 3_666 .
O9 Cu1 O3 C14 -179.1(3) . .
Cu1 Cu1 O3 C14 2.7(3) 3_666 .
O3 C14 O4 Cu1 3.7(5) . 3_666
C13 C14 O4 Cu1 -176.4(3) . 3_666
O8 C28 O7 Cu1 4.7(5) . .
C27 C28 O7 Cu1 -173.1(2) . .
O3 Cu1 O7 C28 82.3(3) . .
O8 Cu1 O7 C28 -0.5(7) 3_666 .
O4 Cu1 O7 C28 -86.3(3) 3_666 .
O9 Cu1 O7 C28 176.4(3) . .
Cu1 Cu1 O7 C28 -1.9(3) 3_666 .
O7 C28 O8 Cu1 -5.2(5) . 3_666
C27 C28 O8 Cu1 172.6(3) . 3_666
O3 Cu1 O9 C29 -113.5(3) . .
O7 Cu1 O9 C29 156.9(3) . .
O8 Cu1 O9 C29 -23.7(3) 3_666 .
O4 Cu1 O9 C29 65.4(3) 3_666 .
